data_2010084
loop_
_publ_author_name
'Rogers, Robin D.'
'Jezl, Mary L.'

_publ_section_title
;
 Ammonium heptachlorooxodiantimonate(III), (NH~4~)~3~[Sb~2~Cl~7~O]
;
_journal_issue 10
_journal_name_full 'Acta Crystallographica Section C'
_journal_page_first 1527
_journal_page_last 1529
_journal_paper_doi 10.1107/S0108270194001927
_journal_volume 50
_journal_year 1994
_chemical_formula_sum 'Cl7 H12 N3 O Sb2'
_chemical_formula_weight 561.79
_space_group_IT_number 58
_symmetry_cell_setting orthorhombic
_symmetry_space_group_name_Hall '-P 2 2n'
_symmetry_space_group_name_H-M 'P n n m'
_atom_type_scat_source IntTabIV
_cell_angle_alpha 90
_cell_angle_beta 90
_cell_angle_gamma 90
_cell_formula_units_Z 4
_cell_length_a 11.342(3)
_cell_length_b 13.165(3)
_cell_length_c 9.993(2)
_cell_measurement_reflns_used 25
_cell_measurement_temperature 291
_cell_measurement_theta_max 25
_cell_measurement_theta_min 20
_cell_volume 1492.1(6)
_diffrn_measurement_device 'Enraf-Nonius CAD-4'
_diffrn_measurement_method \w-2\q
_diffrn_radiation_type MoK\a
_diffrn_radiation_wavelength 0.71073
_diffrn_reflns_limit_h_max 13
_diffrn_reflns_limit_h_min 0
_diffrn_reflns_limit_k_max 15
_diffrn_reflns_limit_k_min 0
_diffrn_reflns_limit_l_max 11
_diffrn_reflns_limit_l_min 0
_diffrn_reflns_number 1538
_diffrn_reflns_theta_max 25
_diffrn_standards_decay_% +-2.5
_diffrn_standards_interval_time 60
_diffrn_standards_number 3
_exptl_absorpt_coefficient_mu 4.88
_exptl_absorpt_correction_T_max 1.00
_exptl_absorpt_correction_T_min 0.83
_exptl_absorpt_correction_type empirical
_exptl_crystal_colour Colorless
_exptl_crystal_density_diffrn 2.50
_exptl_crystal_description Parallelepiped
_exptl_crystal_size_max 0.25
_exptl_crystal_size_mid 0.15
_exptl_crystal_size_min 0.05
_refine_diff_density_max 0.8
_refine_diff_density_min -1.2
_refine_ls_extinction_method none
_refine_ls_goodness_of_fit_obs 1.18
_refine_ls_hydrogen_treatment noref
_refine_ls_number_parameters 71
_refine_ls_number_reflns 816
_refine_ls_R_factor_obs 0.041
_refine_ls_shift/esd_max 0.01
_refine_ls_structure_factor_coef F
_refine_ls_weighting_details 'w = 1/[\s(F~o~)^2^ + 0.0004F~o~^2^]'
_refine_ls_weighting_scheme calc
_refine_ls_wR_factor_obs 0.050
_reflns_number_observed 816
_reflns_number_total 1538
_reflns_observed_criterion F~o~>=5\s(F~o~)
_cod_data_source_file br1061.cif
_cod_data_source_block br1061_structure_1_of_1
_cod_depositor_comments
;
The following automatic conversions were performed:

'_refine_ls_weighting_scheme' value 'w = 1/[\s(F~o~)^2^ +
0.0004F~o~^2^]' was changed to 'calc'. New tag
'_refine_ls_weighting_details' was created. The value of the new tag
was set to 'w = 1/[\s(F~o~)^2^ + 0.0004F~o~^2^]'.

Automatic conversion script
Id: cif_fix_values 3143 2015-03-26 13:38:13Z robertas 
;
_cod_original_cell_volume 1492
_cod_original_formula_sum 'Cl7 H12 N3 O1 Sb2'
_cod_database_code 2010084

loop_
_symmetry_equiv_pos_as_xyz
x,y,z
-x,-y,-z
x,y,-z
-x,-y,+z
1/2+x,1/2-y,1/2+z
-1/2-x,-1/2+y,-1/2-z
1/2-x,1/2+y,1/2+z
-1/2+x,-1/2-y,-1/2-z

loop_
_atom_site_label
_atom_site_fract_x
_atom_site_fract_y
_atom_site_fract_z
_atom_site_attached_hydrogens
Sb .78567(6) .61713(5) .67921(7) 0
Cl(1) .5895(3) .7007(3) .7008(3) 0
Cl(2) .6931(3) .4563(2) .7550(3) 0
Cl(3) .8764(4) .7694(3) .5000 0
Cl(4) .8190(5) .6393(4) 1.0000 0
Cl(5) 1.0000 .5000 .6929(5) 0
O .7490(10) .5598(9) .5000 0
N(1) .5000 .5000 .5000 4
N(2) .5000 .5000 1.0000 4
N(3) .6110(10) .8990(10) .5000 4
N(4) .847(2) .3320(10) .5000 4

loop_
_geom_angle_atom_site_label_1
_geom_angle_atom_site_label_2
_geom_angle_atom_site_label_3
_geom_angle_site_symmetry_3
_geom_angle
_geom_angle_publ_flag
Cl(1) Sb Cl(2) . 88.40(10) yes
Cl(2) Sb Cl(3) . 159.30(10) yes
Cl(2) Sb Cl(4) . 79.90(10) yes
Cl(1) Sb Cl(5) . 170.20(10) yes
Cl(3) Sb Cl(5) . 95.80(10) yes
Cl(1) Sb O . 93.5(3) yes
Cl(3) Sb O . 77.2(3) yes
Cl(5) Sb O . 90.8(3) yes
Sb Cl(4) Sb 3_557 163.1(2) yes
Sb O Sb 3_556 128.7(6) yes
Cl(1) Sb Cl(3) . 93.80(10) yes
Cl(1) Sb Cl(4) . 88.80(10) yes
Cl(3) Sb Cl(4) . 120.70(10) yes
Cl(2) Sb Cl(5) . 83.45(8) yes
Cl(4) Sb Cl(5) . 84.40(10) yes
Cl(2) Sb O . 82.1(3) yes
Cl(4) Sb O . 161.8(3) yes
Sb Cl(3) Sb 3_556 76.90(10) yes
Sb Cl(5) Sb 4_765 174.6(2) yes

loop_
_geom_bond_atom_site_label_1
_geom_bond_atom_site_label_2
_geom_bond_distance
_geom_bond_publ_flag
Sb Cl(1) 2.492(3) yes
Sb Cl(3) 2.879(3) yes
Sb Cl(5) 2.8820(8) yes
Sb Cl(2) 2.482(3) yes
Sb Cl(4) 3.2410(10) yes
Sb O 1.987(5) yes
